data_7228831
loop_
_publ_author_name
'Maruyama, Tatsuya'
'Kikukawa, Yuji'
'Sakiyama, Hiroshi'
'Katayama, Misaki'
'Inada, Yasuhiro'
'Hayashi, Yoshihito'

_publ_section_title
;
 A highly-flexible cyclic-decavanadate ligand for interconversion of
 dinuclear- and trinuclear-cobalt(ii) and manganese(ii) cores
;
_journal_issue 60
_journal_name_full 'RSC Adv.'
_journal_page_first 37666
_journal_paper_doi 10.1039/C7RA05941H
_journal_volume 7
_journal_year 2017
_chemical_formula_sum 'C48 H114 Co3 N8 O33 V10'
_chemical_formula_weight 2017.66
_chemical_name_systematic
;
 ?
;
_space_group_crystal_system monoclinic
_space_group_IT_number 14
_space_group_name_Hall '-P 2yn'
_space_group_name_H-M_alt 'P 1 21/n 1'
_symmetry_space_group_name_Hall '-P 2yn'
_symmetry_space_group_name_H-M 'P 1 21/n 1'
_atom_sites_solution_hydrogens mixed
_audit_creation_method SHELXL-2014
_audit_update_record
;
2017-04-28 deposited with the CCDC.
2017-07-25 downloaded from the CCDC.
;
_cell_angle_alpha 90
_cell_angle_beta 92.1531(18)
_cell_angle_gamma 90
_cell_formula_units_Z 4
_cell_length_a 15.8703(9)
_cell_length_b 26.0327(14)
_cell_length_c 19.7604(11)
_cell_measurement_reflns_used 35305
_cell_measurement_temperature 93(2)
_cell_measurement_theta_max 27.5092
_cell_measurement_theta_min 3.0079
_cell_volume 8158.2(8)
_computing_cell_refinement 'CrystalClear (Rigaku/MSC Inc., 2006)'
_computing_data_collection 'CrystalClear (Rigaku/MSC Inc., 2006)'
_computing_data_reduction 'CrystalClear (Rigaku/MSC Inc., 2006)'
_computing_molecular_graphics 'ShelXle (H?bschle et al., 2011)'
_computing_structure_refinement 'SHELXL-2014 (Sheldrick, 2014)'
_computing_structure_solution 'SHELXS-97 (Sheldrick, 2008)'
_diffrn_ambient_temperature 93(2)
_diffrn_measured_fraction_theta_full 0.997
_diffrn_measured_fraction_theta_max 0.994
_diffrn_measurement_device_type 'Rigaku Mercury70'
_diffrn_measurement_method dtprofit.ref
_diffrn_radiation_type MoK\a
_diffrn_radiation_wavelength 0.71075
_diffrn_reflns_av_R_equivalents 0.0482
_diffrn_reflns_av_unetI/netI 0.0375
_diffrn_reflns_Laue_measured_fraction_full 0.997
_diffrn_reflns_Laue_measured_fraction_max 0.994
_diffrn_reflns_limit_h_max 20
_diffrn_reflns_limit_h_min -20
_diffrn_reflns_limit_k_max 33
_diffrn_reflns_limit_k_min -29
_diffrn_reflns_limit_l_max 23
_diffrn_reflns_limit_l_min -25
_diffrn_reflns_number 88523
_diffrn_reflns_point_group_measured_fraction_full 0.997
_diffrn_reflns_point_group_measured_fraction_max 0.994
_diffrn_reflns_theta_full 25.242
_diffrn_reflns_theta_max 27.497
_diffrn_reflns_theta_min 3.008
_exptl_absorpt_coefficient_mu 1.759
_exptl_absorpt_correction_T_max 0.7567
_exptl_absorpt_correction_T_min 0.5515
_exptl_absorpt_correction_type numerical
_exptl_absorpt_process_details 'NUMABS (Rigaku, 1999)'
_exptl_crystal_colour Green
_exptl_crystal_density_diffrn 1.643
_exptl_crystal_description Block
_exptl_crystal_F_000 4132
_exptl_crystal_size_max 0.200
_exptl_crystal_size_mid 0.200
_exptl_crystal_size_min 0.200
_refine_diff_density_max 1.607
_refine_diff_density_min -0.641
_refine_diff_density_rms 0.102
_refine_ls_extinction_method none
_refine_ls_goodness_of_fit_ref 1.084
_refine_ls_hydrogen_treatment mixed
_refine_ls_matrix_type full
_refine_ls_number_parameters 951
_refine_ls_number_reflns 18651
_refine_ls_number_restraints 0
_refine_ls_restrained_S_all 1.084
_refine_ls_R_factor_all 0.0454
_refine_ls_R_factor_gt 0.0398
_refine_ls_shift/su_max 0.001
_refine_ls_shift/su_mean 0.000
_refine_ls_structure_factor_coef Fsqd
_refine_ls_weighting_details 'w=1/[\s^2^(Fo^2^)+(0.0428P)^2^+13.1195P] where P=(Fo^2^+2Fc^2^)/3'
_refine_ls_weighting_scheme calc
_refine_ls_wR_factor_gt 0.0976
_refine_ls_wR_factor_ref 0.1036
_reflns_Friedel_coverage 0.000
_reflns_number_gt 16519
_reflns_number_total 18651
_reflns_threshold_expression 'I > 2\s(I)'
_cod_data_source_file c7ra05941h2.cif
_cod_data_source_block shelxl
_cod_depositor_comments
;
The following automatic conversions were performed:

'_exptl_absorpt_correction_type' value 'Numerical' changed to
'numerical' according to
/home/data/users/saulius/crontab/automatic-downloads/rss-feeds/RSC/lib/dictionaries/cif_core.dic
dictionary named 'cif_core.dic' version 2.4.2 from 2011-04-26.

Automatic conversion script
Id: cif_fix_values 4973 2017-02-22 13:04:09Z antanas 
;
_cod_database_code 7228831
_shelx_space_group_comment
;
The symmetry employed for this shelxl refinement is uniquely defined
by the following loop, which should always be used as a source of
symmetry information in preference to the above space-group names.
They are only intended as comments.
;
_shelx_estimated_absorpt_t_min 0.720
_shelx_estimated_absorpt_t_max 0.720
_shelxl_version_number 2014-3

loop_
_space_group_symop_operation_xyz
'x, y, z'
'-x+1/2, y+1/2, -z+1/2'
'-x, -y, -z'
'x-1/2, -y-1/2, z-1/2'

loop_
_atom_site_label
_atom_site_type_symbol
_atom_site_fract_x
_atom_site_fract_y
_atom_site_fract_z
_atom_site_U_iso_or_equiv
_atom_site_adp_type
_atom_site_occupancy
_atom_site_site_symmetry_order
_atom_site_calc_flag
_atom_site_refinement_flags_posn
_atom_site_refinement_flags_adp
Co1 Co 0.31980(2) 0.20068(2) 0.31648(2) 0.01197(7) Uani 1 1 d . .
Co2 Co 0.47425(2) 0.27436(2) 0.26963(2) 0.01204(7) Uani 1 1 d . .
Co3 Co 0.46705(2) 0.16847(2) 0.20934(2) 0.01137(7) Uani 1 1 d . .
V1 V 0.40126(3) 0.26114(2) 0.10068(2) 0.01307(9) Uani 1 1 d . .
V2 V 0.40135(3) 0.37152(2) 0.17394(2) 0.01438(9) Uani 1 1 d . .
V3 V 0.29077(3) 0.33377(2) 0.29186(2) 0.01258(9) Uani 1 1 d . .
V4 V 0.42897(3) 0.34459(2) 0.41313(2) 0.01418(9) Uani 1 1 d . .
V5 V 0.38753(3) 0.23854(2) 0.47746(2) 0.01509(9) Uani 1 1 d . .
V6 V 0.51041(3) 0.17340(2) 0.38323(2) 0.01322(9) Uani 1 1 d . .
V7 V 0.37812(3) 0.08033(2) 0.37717(2) 0.01537(9) Uani 1 1 d . .
V8 V 0.44696(3) 0.04003(2) 0.23870(2) 0.01315(9) Uani 1 1 d . .
V9 V 0.37041(3) 0.08764(2) 0.09893(2) 0.01369(9) Uani 1 1 d . .
V10 V 0.26567(3) 0.17623(2) 0.14734(2) 0.01243(9) Uani 1 1 d . .
O1 O 0.18820(12) 0.21347(8) 0.30412(10) 0.0181(4) Uani 1 1 d . .
O2 O 0.59835(11) 0.25813(7) 0.26123(9) 0.0155(3) Uani 1 1 d . .
O3 O 0.59463(11) 0.18067(7) 0.21012(9) 0.0155(3) Uani 1 1 d . .
O4 O 0.45263(11) 0.24223(6) 0.17335(9) 0.0140(3) Uani 1 1 d . .
O5 O 0.45716(12) 0.24913(7) 0.03593(9) 0.0195(4) Uani 1 1 d . .
O6 O 0.38366(12) 0.32899(7) 0.10206(9) 0.0175(4) Uani 1 1 d . .
O7 O 0.47695(11) 0.34604(7) 0.22444(9) 0.0169(4) Uani 1 1 d . .
O8 O 0.43126(12) 0.42789(7) 0.14981(10) 0.0213(4) Uani 1 1 d . .
O9 O 0.30452(11) 0.37522(7) 0.22084(9) 0.0170(4) Uani 1 1 d . .
O10 O 0.34036(11) 0.27659(7) 0.28050(9) 0.0139(3) Uani 1 1 d . .
O11 O 0.19057(11) 0.32288(7) 0.29896(9) 0.0175(4) Uani 1 1 d . .
O12 O 0.33238(11) 0.36364(7) 0.36752(9) 0.0176(4) Uani 1 1 d . .
O13 O 0.48668(11) 0.30953(7) 0.36165(9) 0.0159(3) Uani 1 1 d . .
O14 O 0.48159(12) 0.39524(7) 0.43782(9) 0.0193(4) Uani 1 1 d . .
O15 O 0.40390(11) 0.30701(7) 0.48684(9) 0.0173(4) Uani 1 1 d . .
O16 O 0.31789(12) 0.22678(7) 0.41425(9) 0.0181(4) Uani 1 1 d . .
O17 O 0.35435(13) 0.21501(8) 0.54804(10) 0.0237(4) Uani 1 1 d . .
O18 O 0.48687(12) 0.20898(7) 0.45640(9) 0.0190(4) Uani 1 1 d . .
O19 O 0.45642(10) 0.19844(6) 0.31176(8) 0.0125(3) Uani 1 1 d . .
O20 O 0.61072(12) 0.17485(7) 0.37526(10) 0.0203(4) Uani 1 1 d . .
O21 O 0.48001(12) 0.10888(7) 0.39928(9) 0.0187(4) Uani 1 1 d . .
O22 O 0.31156(12) 0.12664(7) 0.35172(9) 0.0186(4) Uani 1 1 d . .
O23 O 0.34288(13) 0.05239(7) 0.44396(10) 0.0237(4) Uani 1 1 d . .
O24 O 0.38904(11) 0.03030(7) 0.31424(9) 0.0173(4) Uani 1 1 d . .
O25 O 0.49141(11) 0.09781(7) 0.24470(9) 0.0158(3) Uani 1 1 d . .
O26 O 0.52001(11) -0.00370(7) 0.23571(9) 0.0181(4) Uani 1 1 d . .
O27 O 0.38066(12) 0.03831(7) 0.16235(9) 0.0179(4) Uani 1 1 d . .
O28 O 0.43966(11) 0.13473(7) 0.11490(9) 0.0159(4) Uani 1 1 d . .
O29 O 0.38392(12) 0.06442(8) 0.02375(10) 0.0221(4) Uani 1 1 d . .
O30 O 0.26530(11) 0.11660(7) 0.10205(9) 0.0157(3) Uani 1 1 d . .
O31 O 0.32855(10) 0.17171(6) 0.21853(9) 0.0127(3) Uani 1 1 d . .
O32 O 0.16933(11) 0.18831(7) 0.16885(9) 0.0182(4) Uani 1 1 d . .
O33 O 0.30243(11) 0.22662(7) 0.09435(9) 0.0163(4) Uani 1 1 d . .
C1 C 0.63251(15) 0.21819(10) 0.23817(12) 0.0147(5) Uani 1 1 d . .
C2 C 0.72783(16) 0.21579(11) 0.24416(15) 0.0208(5) Uani 1 1 d . .
H2A H 0.7466 0.1808 0.2345 0.031 Uiso 1 1 calc R U
H2B H 0.7468 0.2254 0.2902 0.031 Uiso 1 1 calc R U
H2C H 0.7518 0.2396 0.2116 0.031 Uiso 1 1 calc R U
H1A H 0.179(2) 0.2432(17) 0.304(2) 0.037(11) Uiso 1 1 d . .
H1B H 0.172(2) 0.2052(14) 0.266(2) 0.025(9) Uiso 1 1 d . .
N1 N 0.64264(14) 0.38681(9) 0.02883(12) 0.0217(5) Uani 1 1 d . .
C3 C 0.59104(19) 0.43494(12) 0.01450(16) 0.0280(6) Uani 1 1 d . .
H3A H 0.5873 0.4547 0.0571 0.034 Uiso 1 1 calc R U
H3B H 0.5331 0.4246 0.0000 0.034 Uiso 1 1 calc R U
C4 C 0.6259(2) 0.46990(13) -0.03924(19) 0.0380(8) Uani 1 1 d . .
H4A H 0.5883 0.4994 -0.0462 0.057 Uiso 1 1 calc R U
H4B H 0.6297 0.4509 -0.0818 0.057 Uiso 1 1 calc R U
H4C H 0.6821 0.4820 -0.0244 0.057 Uiso 1 1 calc R U
C5 C 0.73021(19) 0.40036(14) 0.05718(18) 0.0351(8) Uani 1 1 d . .
H5A H 0.7618 0.3681 0.0660 0.042 Uiso 1 1 calc R U
H5B H 0.7602 0.4197 0.0223 0.042 Uiso 1 1 calc R U
C6 C 0.7319(3) 0.4318(2) 0.1217(2) 0.0617(13) Uani 1 1 d . .
H6A H 0.7905 0.4368 0.1379 0.092 Uiso 1 1 calc R U
H6B H 0.7008 0.4136 0.1563 0.092 Uiso 1 1 calc R U
H6C H 0.7056 0.4653 0.1127 0.092 Uiso 1 1 calc R U
C7 C 0.59472(18) 0.35592(12) 0.07972(15) 0.0263(6) Uani 1 1 d . .
H7A H 0.5877 0.3773 0.1206 0.032 Uiso 1 1 calc R U
H7B H 0.5378 0.3484 0.0601 0.032 Uiso 1 1 calc R U
C8 C 0.6359(2) 0.30583(15) 0.10107(19) 0.0401(8) Uani 1 1 d . .
H8A H 0.6028 0.2895 0.1360 0.060 Uiso 1 1 calc R U
H8B H 0.6931 0.3125 0.1192 0.060 Uiso 1 1 calc R U
H8C H 0.6384 0.2830 0.0618 0.060 Uiso 1 1 calc R U
C9 C 0.6548(2) 0.35608(12) -0.03547(15) 0.0274(6) Uani 1 1 d . .
H9A H 0.6879 0.3770 -0.0668 0.033 Uiso 1 1 calc R U
H9B H 0.6881 0.3249 -0.0239 0.033 Uiso 1 1 calc R U
C10 C 0.5735(2) 0.33988(13) -0.07182(16) 0.0335(7) Uani 1 1 d . .
H10A H 0.5865 0.3207 -0.1128 0.050 Uiso 1 1 calc R U
H10B H 0.5404 0.3704 -0.0843 0.050 Uiso 1 1 calc R U
H10C H 0.5411 0.3180 -0.0419 0.050 Uiso 1 1 calc R U
N2 N 0.41720(15) 0.53622(9) 0.31744(14) 0.0245(5) Uani 1 1 d . .
C11 C 0.48550(18) 0.52412(12) 0.26790(16) 0.0258(6) Uani 1 1 d . .
H11A H 0.5388 0.5171 0.2939 0.031 Uiso 1 1 calc R U
H11B H 0.4696 0.4924 0.2429 0.031 Uiso 1 1 calc R U
C12 C 0.5013(2) 0.56637(16) 0.21708(18) 0.0418(9) Uani 1 1 d . .
H12A H 0.5422 0.5544 0.1846 0.063 Uiso 1 1 calc R U
H12B H 0.5237 0.5967 0.2409 0.063 Uiso 1 1 calc R U
H12C H 0.4483 0.5752 0.1929 0.063 Uiso 1 1 calc R U
C13 C 0.43803(19) 0.58390(11) 0.35802(15) 0.0249(6) Uani 1 1 d . .
H13A H 0.3916 0.5905 0.3890 0.030 Uiso 1 1 calc R U
H13B H 0.4405 0.6134 0.3265 0.030 Uiso 1 1 calc R U
C14 C 0.5204(2) 0.58164(15) 0.39966(17) 0.0386(8) Uani 1 1 d . .
H14A H 0.5275 0.6134 0.4258 0.058 Uiso 1 1 calc R U
H14B H 0.5675 0.5778 0.3694 0.058 Uiso 1 1 calc R U
H14C H 0.5193 0.5523 0.4307 0.058 Uiso 1 1 calc R U
C15 C 0.4106(2) 0.48983(13) 0.3627(2) 0.0429(9) Uani 1 1 d . .
H15A H 0.4663 0.4837 0.3855 0.051 Uiso 1 1 calc R U
H15B H 0.3970 0.4595 0.3342 0.051 Uiso 1 1 calc R U
C16 C 0.3444(3) 0.49440(18) 0.4168(3) 0.082(2) Uani 1 1 d . .
H16A H 0.3486 0.4647 0.4472 0.122 Uiso 1 1 calc R U
H16B H 0.2880 0.4955 0.3949 0.122 Uiso 1 1 calc R U
H16C H 0.3543 0.5260 0.4430 0.122 Uiso 1 1 calc R U
C17 C 0.33320(19) 0.54673(12) 0.2796(2) 0.0348(8) Uani 1 1 d . .
H17A H 0.2903 0.5550 0.3130 0.042 Uiso 1 1 calc R U
H17B H 0.3397 0.5773 0.2505 0.042 Uiso 1 1 calc R U
C18 C 0.3014(2) 0.50264(16) 0.2362(3) 0.0598(14) Uani 1 1 d . .
H18A H 0.2480 0.5123 0.2132 0.090 Uiso 1 1 calc R U
H18B H 0.2926 0.4725 0.2647 0.090 Uiso 1 1 calc R U
H18C H 0.3430 0.4945 0.2024 0.090 Uiso 1 1 calc R U
N3 N 0.72760(15) 0.36661(9) 0.38183(12) 0.0220(5) Uani 1 1 d . .
C19 C 0.66091(19) 0.36444(11) 0.32388(15) 0.0267(6) Uani 1 1 d . .
H19A H 0.6886 0.3529 0.2824 0.032 Uiso 1 1 calc R U
H19B H 0.6186 0.3381 0.3350 0.032 Uiso 1 1 calc R U
C20 C 0.6161(2) 0.41310(14) 0.30855(18) 0.0368(8) Uani 1 1 d . .
H20A H 0.5719 0.4071 0.2735 0.055 Uiso 1 1 calc R U
H20B H 0.6561 0.4386 0.2924 0.055 Uiso 1 1 calc R U
H20C H 0.5905 0.4259 0.3497 0.055 Uiso 1 1 calc R U
C21 C 0.7837(2) 0.41399(13) 0.37471(17) 0.0316(7) Uani 1 1 d . .
H21A H 0.7481 0.4451 0.3775 0.038 Uiso 1 1 calc R U
H21B H 0.8250 0.4149 0.4135 0.038 Uiso 1 1 calc R U
C22 C 0.8318(2) 0.41643(15) 0.30934(18) 0.0385(8) Uani 1 1 d . .
H22A H 0.8643 0.4484 0.3083 0.058 Uiso 1 1 calc R U
H22B H 0.7917 0.4154 0.2704 0.058 Uiso 1 1 calc R U
H22C H 0.8702 0.3870 0.3073 0.058 Uiso 1 1 calc R U
C23 C 0.7826(2) 0.31938(14) 0.37560(17) 0.0348(7) Uani 1 1 d . .
H23A H 0.8066 0.3191 0.3301 0.042 Uiso 1 1 calc R U
H23B H 0.7469 0.2884 0.3793 0.042 Uiso 1 1 calc R U
C24 C 0.8545(2) 0.31623(15) 0.42860(18) 0.0378(8) Uani 1 1 d . .
H24A H 0.8888 0.2858 0.4202 0.057 Uiso 1 1 calc R U
H24B H 0.8313 0.3138 0.4738 0.057 Uiso 1 1 calc R U
H24C H 0.8896 0.3471 0.4260 0.057 Uiso 1 1 calc R U
C25 C 0.6869(2) 0.36854(15) 0.44862(15) 0.0340(7) Uani 1 1 d . .
H25A H 0.7295 0.3801 0.4832 0.041 Uiso 1 1 calc R U
H25B H 0.6418 0.3948 0.4460 0.041 Uiso 1 1 calc R U
C26 C 0.6497(2) 0.31950(15) 0.47224(18) 0.0393(8) Uani 1 1 d . .
H26A H 0.6114 0.3266 0.5088 0.059 Uiso 1 1 calc R U
H26B H 0.6949 0.2966 0.4889 0.059 Uiso 1 1 calc R U
H26C H 0.6184 0.3030 0.4345 0.059 Uiso 1 1 calc R U
N4 N 0.57383(14) 0.10724(8) 0.60485(11) 0.0167(4) Uani 1 1 d . .
C27 C 0.58245(18) 0.16298(10) 0.58421(15) 0.0212(5) Uani 1 1 d . .
H27A H 0.5324 0.1820 0.5992 0.025 Uiso 1 1 calc R U
H27B H 0.5820 0.1647 0.5341 0.025 Uiso 1 1 calc R U
C28 C 0.6609(2) 0.19016(11) 0.61210(17) 0.0299(7) Uani 1 1 d . .
H28A H 0.6625 0.2252 0.5940 0.045 Uiso 1 1 calc R U
H28B H 0.7111 0.1714 0.5987 0.045 Uiso 1 1 calc R U
H28C H 0.6598 0.1915 0.6616 0.045 Uiso 1 1 calc R U
C29 C 0.57523(19) 0.10176(11) 0.68138(14) 0.0242(6) Uani 1 1 d . .
H29A H 0.5676 0.0650 0.6926 0.029 Uiso 1 1 calc R U
H29B H 0.6316 0.1123 0.6997 0.029 Uiso 1 1 calc R U
C30 C 0.5100(3) 0.13221(15) 0.71635(16) 0.0404(8) Uani 1 1 d . .
H30A H 0.5151 0.1258 0.7652 0.061 Uiso 1 1 calc R U
H30B H 0.4538 0.1219 0.6992 0.061 Uiso 1 1 calc R U
H30C H 0.5185 0.1689 0.7076 0.061 Uiso 1 1 calc R U
C31 C 0.49032(16) 0.08932(10) 0.57215(13) 0.0172(5) Uani 1 1 d . .
H31A H 0.4447 0.1115 0.5885 0.021 Uiso 1 1 calc R U
H31B H 0.4925 0.0943 0.5226 0.021 Uiso 1 1 calc R U
C32 C 0.46763(18) 0.03380(11) 0.58580(15) 0.0242(6) Uani 1 1 d . .
H32A H 0.4138 0.0255 0.5623 0.036 Uiso 1 1 calc R U
H32B H 0.4626 0.0287 0.6346 0.036 Uiso 1 1 calc R U
H32C H 0.5119 0.0113 0.5693 0.036 Uiso 1 1 calc R U
C33 C 0.64728(17) 0.07526(10) 0.58099(15) 0.0226(6) Uani 1 1 d . .
H33A H 0.6997 0.0877 0.6043 0.027 Uiso 1 1 calc R U
H33B H 0.6387 0.0392 0.5950 0.027 Uiso 1 1 calc R U
C34 C 0.6592(2) 0.07646(12) 0.50521(16) 0.0302(7) Uani 1 1 d . .
H34A H 0.7055 0.0534 0.4940 0.045 Uiso 1 1 calc R U
H34B H 0.6728 0.1115 0.4913 0.045 Uiso 1 1 calc R U
H34C H 0.6072 0.0652 0.4814 0.045 Uiso 1 1 calc R U
N5 N 0.36252(14) -0.11457(9) -0.00537(11) 0.0177(4) Uani 1 1 d . .
C35 C 0.36728(18) -0.08374(11) 0.05999(14) 0.0228(6) Uani 1 1 d . .
H35A H 0.3356 -0.0513 0.0526 0.027 Uiso 1 1 calc R U
H35B H 0.3387 -0.1034 0.0953 0.027 Uiso 1 1 calc R U
C36 C 0.45519(19) -0.07072(13) 0.08621(16) 0.0289(6) Uani 1 1 d . .
H36A H 0.4520 -0.0478 0.1254 0.043 Uiso 1 1 calc R U
H36B H 0.4859 -0.0536 0.0505 0.043 Uiso 1 1 calc R U
H36C H 0.4848 -0.1023 0.0998 0.043 Uiso 1 1 calc R U
C37 C 0.41766(18) -0.16234(10) -0.00014(14) 0.0208(5) Uani 1 1 d . .
H37A H 0.4125 -0.1812 -0.0436 0.025 Uiso 1 1 calc R U
H37B H 0.4772 -0.1515 0.0064 0.025 Uiso 1 1 calc R U
C38 C 0.3967(2) -0.19868(12) 0.05652(16) 0.0319(7) Uani 1 1 d . .
H38A H 0.4369 -0.2273 0.0578 0.048 Uiso 1 1 calc R U
H38B H 0.3394 -0.2121 0.0487 0.048 Uiso 1 1 calc R U
H38C H 0.4001 -0.1803 0.0998 0.048 Uiso 1 1 calc R U
C39 C 0.27036(17) -0.12857(12) -0.01790(15) 0.0244(6) Uani 1 1 d . .
H39A H 0.2520 -0.1497 0.0205 0.029 Uiso 1 1 calc R U
H39B H 0.2366 -0.0966 -0.0185 0.029 Uiso 1 1 calc R U
C40 C 0.25118(19) -0.15756(13) -0.08279(15) 0.0280(6) Uani 1 1 d . .
H40A H 0.1911 -0.1664 -0.0858 0.042 Uiso 1 1 calc R U
H40B H 0.2849 -0.1891 -0.0832 0.042 Uiso 1 1 calc R U
H40C H 0.2650 -0.1360 -0.1215 0.042 Uiso 1 1 calc R U
C41 C 0.39567(17) -0.08367(10) -0.06413(14) 0.0195(5) Uani 1 1 d . .
H41A H 0.4551 -0.0743 -0.0531 0.023 Uiso 1 1 calc R U
H41B H 0.3953 -0.1060 -0.1047 0.023 Uiso 1 1 calc R U
C42 C 0.3475(2) -0.03525(11) -0.08189(16) 0.0288(6) Uani 1 1 d . .
H42A H 0.3729 -0.0185 -0.1206 0.043 Uiso 1 1 calc R U
H42B H 0.3496 -0.0119 -0.0430 0.043 Uiso 1 1 calc R U
H42C H 0.2887 -0.0439 -0.0937 0.043 Uiso 1 1 calc R U
N6 N 0.8033(2) 0.04938(17) 0.21753(18) 0.0565(10) Uani 1 1 d . .
C43 C 0.7502(2) 0.05810(13) 0.25294(17) 0.0322(7) Uani 1 1 d . .
C44 C 0.68074(19) 0.06859(13) 0.29635(18) 0.0336(7) Uani 1 1 d . .
H44A H 0.7017 0.0700 0.3436 0.050 Uiso 1 1 calc R U
H44B H 0.6385 0.0413 0.2911 0.050 Uiso 1 1 calc R U
H44C H 0.6550 0.1016 0.2837 0.050 Uiso 1 1 calc R U
N7 N 0.8673(2) 0.06779(14) 0.42150(17) 0.0467(8) Uani 1 1 d . .
C45 C 0.8504(2) 0.11030(15) 0.42428(16) 0.0341(7) Uani 1 1 d . .
C46 C 0.8280(2) 0.16432(14) 0.42688(18) 0.0387(8) Uani 1 1 d . .
H46A H 0.8353 0.1768 0.4735 0.058 Uiso 1 1 calc R U
H46B H 0.7691 0.1687 0.4113 0.058 Uiso 1 1 calc R U
H46C H 0.8646 0.1840 0.3975 0.058 Uiso 1 1 calc R U
N8 N 0.9416(2) 0.23737(17) 0.30072(19) 0.0588(10) Uani 1 1 d . .
C47 C 0.9491(2) 0.22854(14) 0.24459(19) 0.0358(8) Uani 1 1 d . .
C48 C 0.9586(2) 0.21683(14) 0.17351(18) 0.0354(7) Uani 1 1 d . .
H48A H 0.9272 0.2420 0.1457 0.053 Uiso 1 1 calc R U
H48B H 0.9366 0.1823 0.1638 0.053 Uiso 1 1 calc R U
H48C H 1.0184 0.2182 0.1630 0.053 Uiso 1 1 calc R U

loop_
_atom_site_aniso_label
_atom_site_aniso_U_11
_atom_site_aniso_U_22
_atom_site_aniso_U_33
_atom_site_aniso_U_23
_atom_site_aniso_U_13
_atom_site_aniso_U_12
Co1 0.01286(15) 0.01139(15) 0.01181(16) 0.00000(12) 0.00238(12) 0.00039(11)
Co2 0.01269(15) 0.01078(15) 0.01275(16) -0.00121(12) 0.00175(12) 0.00008(11)
Co3 0.01232(15) 0.00999(15) 0.01185(16) -0.00034(11) 0.00146(12) -0.00005(11)
V1 0.0166(2) 0.01104(19) 0.0117(2) 0.00078(15) 0.00225(15) 0.00077(15)
V2 0.0176(2) 0.01047(19) 0.0153(2) 0.00066(15) 0.00446(16) 0.00026(15)
V3 0.01350(19) 0.01204(19) 0.0123(2) 0.00014(15) 0.00215(15) 0.00175(14)
V4 0.0162(2) 0.0130(2) 0.0133(2) -0.00255(15) 0.00054(16) 0.00164(15)
V5 0.0192(2) 0.0145(2) 0.0116(2) -0.00053(15) 0.00159(16) 0.00220(16)
V6 0.0146(2) 0.0136(2) 0.0114(2) 0.00021(15) 0.00048(15) 0.00256(15)
V7 0.0205(2) 0.0114(2) 0.0145(2) 0.00113(15) 0.00466(16) 0.00135(16)
V8 0.01512(19) 0.00980(19) 0.0146(2) -0.00042(15) 0.00215(15) 0.00078(14)
V9 0.0152(2) 0.0129(2) 0.0130(2) -0.00268(15) 0.00029(15) 0.00070(15)
V10 0.01257(19) 0.01174(19) 0.0130(2) -0.00049(15) 0.00025(15) 0.00032(14)
O1 0.0178(9) 0.0186(10) 0.0179(10) -0.0030(8) 0.0018(7) 0.0017(7)
O2 0.0133(8) 0.0141(8) 0.0194(9) -0.0026(7) 0.0040(7) 0.0006(6)
O3 0.0139(8) 0.0144(8) 0.0182(9) -0.0016(7) 0.0023(7) -0.0011(6)
O4 0.0158(8) 0.0114(8) 0.0151(8) 0.0008(6) 0.0025(7) -0.0007(6)
O5 0.0239(9) 0.0190(9) 0.0159(9) -0.0006(7) 0.0053(7) 0.0008(7)
O6 0.0244(9) 0.0129(8) 0.0152(9) 0.0010(7) 0.0011(7) 0.0024(7)
O7 0.0173(9) 0.0139(8) 0.0196(9) -0.0005(7) 0.0022(7) -0.0005(7)
O8 0.0271(10) 0.0131(9) 0.0244(10) 0.0016(7) 0.0087(8) 0.0002(7)
O9 0.0189(9) 0.0149(9) 0.0175(9) 0.0031(7) 0.0051(7) 0.0030(7)
O10 0.0142(8) 0.0135(8) 0.0141(8) 0.0015(7) 0.0014(6) -0.0002(6)
O11 0.0157(9) 0.0188(9) 0.0180(9) 0.0017(7) 0.0023(7) 0.0025(7)
O12 0.0198(9) 0.0175(9) 0.0154(9) -0.0028(7) -0.0008(7) 0.0046(7)
O13 0.0157(8) 0.0171(9) 0.0149(9) -0.0031(7) -0.0008(7) 0.0009(7)
O14 0.0242(10) 0.0148(9) 0.0189(9) -0.0040(7) 0.0000(7) 0.0003(7)
O15 0.0206(9) 0.0162(9) 0.0153(9) -0.0029(7) 0.0033(7) 0.0017(7)
O16 0.0204(9) 0.0199(9) 0.0141(9) -0.0014(7) 0.0020(7) 0.0017(7)
O17 0.0330(11) 0.0232(10) 0.0150(9) 0.0001(8) 0.0041(8) -0.0008(8)
O18 0.0226(9) 0.0196(9) 0.0147(9) -0.0020(7) -0.0014(7) 0.0068(7)
O19 0.0127(8) 0.0124(8) 0.0126(8) -0.0011(6) 0.0023(6) 0.0012(6)
O20 0.0175(9) 0.0243(10) 0.0189(9) 0.0013(7) 0.0009(7) 0.0030(7)
O21 0.0235(9) 0.0156(9) 0.0167(9) 0.0016(7) -0.0011(7) 0.0024(7)
O22 0.0210(9) 0.0138(9) 0.0215(9) 0.0021(7) 0.0052(7) 0.0012(7)
O23 0.0327(11) 0.0188(10) 0.0203(10) 0.0045(8) 0.0096(8) 0.0040(8)
O24 0.0201(9) 0.0123(8) 0.0198(9) -0.0013(7) 0.0065(7) -0.0017(7)
O25 0.0171(8) 0.0124(8) 0.0177(9) -0.0005(7) 0.0002(7) 0.0011(7)
O26 0.0204(9) 0.0141(9) 0.0201(9) 0.0012(7) 0.0028(7) 0.0036(7)
O27 0.0226(9) 0.0122(8) 0.0187(9) -0.0021(7) -0.0020(7) -0.0018(7)
O28 0.0175(9) 0.0173(9) 0.0130(8) -0.0021(7) 0.0011(7) -0.0005(7)
O29 0.0234(10) 0.0256(10) 0.0171(9) -0.0077(8) -0.0009(7) 0.0020(8)
O30 0.0164(8) 0.0150(8) 0.0157(9) -0.0021(7) -0.0019(7) 0.0003(7)
O31 0.0121(8) 0.0129(8) 0.0131(8) -0.0009(6) 0.0014(6) 0.0003(6)
O32 0.0155(8) 0.0189(9) 0.0201(9) -0.0013(7) 0.0000(7) 0.0014(7)
O33 0.0168(8) 0.0160(9) 0.0159(9) 0.0016(7) -0.0013(7) 0.0001(7)
C1 0.0147(11) 0.0161(12) 0.0134(11) 0.0022(9) 0.0017(9) -0.0003(9)
C2 0.0152(12) 0.0204(13) 0.0270(14) -0.0060(11) 0.0020(10) -0.0003(10)
N1 0.0188(11) 0.0249(12) 0.0217(12) 0.0050(9) 0.0055(9) 0.0022(9)
C3 0.0242(14) 0.0237(14) 0.0359(17) -0.0026(12) -0.0013(12) 0.0046(11)
C4 0.0430(19) 0.0232(16) 0.047(2) 0.0095(14) -0.0072(16) 0.0002(14)
C5 0.0174(14) 0.046(2) 0.0417(19) 0.0178(15) 0.0004(13) -0.0034(13)
C6 0.044(2) 0.097(4) 0.043(2) -0.004(2) -0.0124(18) -0.025(2)
C7 0.0187(13) 0.0389(17) 0.0218(14) 0.0047(12) 0.0090(11) -0.0051(12)
C8 0.0332(17) 0.049(2) 0.0385(19) 0.0268(16) 0.0038(14) -0.0068(15)
C9 0.0333(16) 0.0263(15) 0.0237(14) 0.0070(12) 0.0150(12) 0.0092(12)
C10 0.051(2) 0.0255(15) 0.0245(15) -0.0011(12) 0.0065(14) 0.0045(14)
N2 0.0191(11) 0.0142(11) 0.0404(15) 0.0017(10) 0.0062(10) 0.0024(9)
C11 0.0198(13) 0.0259(15) 0.0316(16) -0.0041(12) 0.0010(11) 0.0030(11)
C12 0.0391(19) 0.058(2) 0.0290(17) 0.0086(16) 0.0083(14) 0.0099(17)
C13 0.0290(15) 0.0228(14) 0.0233(14) 0.0007(11) 0.0059(11) 0.0024(11)
C14 0.0395(19) 0.051(2) 0.0248(16) -0.0044(15) -0.0018(14) 0.0082(16)
C15 0.0363(18) 0.0230(16) 0.071(3) 0.0193(16) 0.0231(17) 0.0090(13)
C16 0.074(3) 0.045(2) 0.132(5) 0.048(3) 0.078(3) 0.030(2)
C17 0.0198(14) 0.0260(16) 0.059(2) -0.0137(15) -0.0006(14) 0.0059(12)
C18 0.0176(15) 0.047(2) 0.114(4) -0.045(2) -0.0111(19) 0.0074(15)
N3 0.0272(12) 0.0160(11) 0.0220(12) 0.0003(9) -0.0085(10) -0.0043(9)
C19 0.0306(15) 0.0245(14) 0.0241(14) 0.0018(11) -0.0110(12) -0.0091(12)
C20 0.0339(17) 0.0418(19) 0.0346(18) 0.0073(15) -0.0033(14) -0.0050(14)
C21 0.0337(16) 0.0285(16) 0.0322(17) 0.0012(13) -0.0037(13) -0.0068(13)
C22 0.0321(17) 0.045(2) 0.0390(19) 0.0013(15) 0.0051(14) -0.0100(15)
C23 0.0317(17) 0.046(2) 0.0274(16) -0.0043(14) 0.0032(13) 0.0102(14)
C24 0.0282(16) 0.051(2) 0.0339(18) 0.0036(16) -0.0033(13) 0.0121(15)
C25 0.0261(15) 0.056(2) 0.0196(14) -0.0010(14) -0.0001(12) 0.0063(14)
C26 0.0288(17) 0.054(2) 0.0345(18) 0.0077(16) -0.0054(14) 0.0003(15)
N4 0.0183(10) 0.0126(10) 0.0188(11) 0.0023(8) -0.0034(8) -0.0017(8)
C27 0.0245(13) 0.0135(12) 0.0250(14) 0.0047(10) -0.0059(11) -0.0008(10)
C28 0.0328(16) 0.0159(13) 0.0402(18) 0.0084(12) -0.0100(13) -0.0078(11)
C29 0.0346(15) 0.0225(14) 0.0150(13) 0.0036(11) -0.0073(11) -0.0048(11)
C30 0.057(2) 0.045(2) 0.0199(15) 0.0004(14) 0.0070(15) 0.0050(17)
C31 0.0166(12) 0.0178(12) 0.0169(12) 0.0024(10) -0.0032(9) -0.0030(9)
C32 0.0252(14) 0.0198(13) 0.0272(15) 0.0030(11) -0.0050(11) -0.0083(11)
C33 0.0185(13) 0.0145(12) 0.0345(16) 0.0066(11) -0.0018(11) 0.0010(10)
C34 0.0272(15) 0.0285(16) 0.0355(17) 0.0031(13) 0.0091(13) 0.0039(12)
N5 0.0173(10) 0.0177(11) 0.0185(11) -0.0049(8) 0.0046(8) 0.0008(8)
C35 0.0235(13) 0.0231(14) 0.0220(14) -0.0105(11) 0.0042(11) 0.0052(10)
C36 0.0283(15) 0.0334(16) 0.0250(15) -0.0115(13) -0.0004(12) 0.0006(12)
C37 0.0254(14) 0.0158(12) 0.0216(13) -0.0016(10) 0.0076(11) 0.0038(10)
C38 0.0462(19) 0.0246(15) 0.0261(15) 0.0025(12) 0.0160(14) 0.0038(13)
C39 0.0199(13) 0.0283(15) 0.0254(14) -0.0077(12) 0.0074(11) -0.0015(11)
C40 0.0245(14) 0.0335(16) 0.0263(15) -0.0070(12) 0.0029(12) -0.0072(12)
C41 0.0219(13) 0.0166(12) 0.0202(13) 0.0006(10) 0.0026(10) 0.0015(10)
C42 0.0346(16) 0.0192(14) 0.0324(16) -0.0006(12) -0.0027(13) 0.0052(12)
N6 0.0346(17) 0.091(3) 0.0440(19) -0.0070(19) -0.0002(15) 0.0167(18)
C43 0.0234(15) 0.0387(18) 0.0342(17) -0.0035(14) -0.0053(13) 0.0060(13)
C44 0.0206(14) 0.0354(17) 0.0447(19) -0.0096(15) 0.0005(13) 0.0022(12)
N7 0.0443(18) 0.050(2) 0.0470(19) 0.0028(15) 0.0151(15) 0.0046(15)
C45 0.0258(15) 0.053(2) 0.0242(16) 0.0020(14) 0.0053(12) -0.0052(14)
C46 0.0424(19) 0.042(2) 0.0309(18) -0.0019(15) -0.0044(15) -0.0090(15)
N8 0.044(2) 0.089(3) 0.044(2) 0.0084(19) 0.0043(16) -0.0097(19)
C47 0.0215(15) 0.0426(19) 0.043(2) 0.0093(15) 0.0004(14) -0.0009(13)
C48 0.0263(16) 0.0359(18) 0.044(2) 0.0001(15) -0.0020(14) 0.0066(13)

loop_
_atom_type_symbol
_atom_type_description
_atom_type_scat_dispersion_real
_atom_type_scat_dispersion_imag
_atom_type_scat_source
C C 0.0033 0.0016 'International Tables Vol C Tables 4.2.6.8 and 6.1.1.4'
H H 0.0000 0.0000 'International Tables Vol C Tables 4.2.6.8 and 6.1.1.4'
Co Co 0.3494 0.9721 'International Tables Vol C Tables 4.2.6.8 and 6.1.1.4'
N N 0.0061 0.0033 'International Tables Vol C Tables 4.2.6.8 and 6.1.1.4'
O O 0.0106 0.0060 'International Tables Vol C Tables 4.2.6.8 and 6.1.1.4'
V V 0.3005 0.5294 'International Tables Vol C Tables 4.2.6.8 and 6.1.1.4'

loop_
_geom_angle_atom_site_label_1
_geom_angle_atom_site_label_2
_geom_angle_atom_site_label_3
_geom_angle
O16 Co1 O22 89.32(7)
O16 Co1 O31 176.49(7)
O22 Co1 O31 89.01(7)
O16 Co1 O1 90.41(8)
O22 Co1 O1 96.40(8)
O31 Co1 O1 92.84(7)
O16 Co1 O10 90.86(7)
O22 Co1 O10 174.83(7)
O31 Co1 O10 90.53(7)
O1 Co1 O10 88.77(7)
O16 Co1 O19 95.70(7)
O22 Co1 O19 93.76(7)
O31 Co1 O19 81.33(6)
O1 Co1 O19 168.20(7)
O10 Co1 O19 81.08(6)
O2 Co2 O13 96.02(7)
O2 Co2 O7 96.70(7)
O13 Co2 O7 88.68(7)
O2 Co2 O4 88.22(7)
O13 Co2 O4 175.15(7)
O7 Co2 O4 88.48(7)
O2 Co2 O10 169.48(7)
O13 Co2 O10 87.80(7)
O7 Co2 O10 93.18(7)
O4 Co2 O10 88.43(7)
O2 Co2 O19 89.00(7)
O13 Co2 O19 94.39(7)
O7 Co2 O19 173.21(7)
O4 Co2 O19 88.02(7)
O10 Co2 O19 80.91(6)
O25 Co3 O3 87.82(7)
O25 Co3 O4 175.24(7)
O3 Co3 O4 87.42(7)
O25 Co3 O28 87.50(7)
O3 Co3 O28 104.11(7)
O4 Co3 O28 93.83(7)
O25 Co3 O19 91.46(7)
O3 Co3 O19 92.78(7)
O4 Co3 O19 88.60(7)
O28 Co3 O19 163.02(7)
O25 Co3 O31 100.71(7)
O3 Co3 O31 167.78(7)
O4 Co3 O31 83.97(7)
O28 Co3 O31 85.15(7)
O19 Co3 O31 78.39(6)
O5 V1 O4 110.70(9)
O5 V1 O6 107.09(9)
O4 V1 O6 110.11(8)
O5 V1 O33 110.49(9)
O4 V1 O33 107.60(8)
O6 V1 O33 110.87(9)
O8 V2 O7 108.91(10)
O8 V2 O6 111.15(9)
O7 V2 O6 108.19(9)
O8 V2 O9 111.29(9)
O7 V2 O9 108.50(9)
O6 V2 O9 108.72(9)
O11 V3 O10 108.49(9)
O11 V3 O12 109.57(9)
O10 V3 O12 109.41(8)
O11 V3 O9 108.73(9)
O10 V3 O9 110.67(8)
O12 V3 O9 109.94(9)
O14 V4 O13 109.85(9)
O14 V4 O15 108.82(9)
O13 V4 O15 109.73(9)
O14 V4 O12 109.97(9)
O13 V4 O12 108.62(8)
O15 V4 O12 109.84(9)
O14 V4 V5 135.17(7)
O13 V4 V5 83.87(7)
O15 V4 V5 30.50(6)
O12 V4 V5 104.88(6)
O17 V5 O16 110.27(10)
O17 V5 O15 109.41(9)
O16 V5 O15 110.28(9)
O17 V5 O18 110.38(10)
O16 V5 O18 107.92(9)
O15 V5 O18 108.55(9)
O17 V5 V4 139.59(7)
O16 V5 V4 90.06(7)
O15 V5 V4 30.52(6)
O18 V5 V4 94.79(6)
O20 V6 O19 111.67(9)
O20 V6 O18 107.96(10)
O19 V6 O18 110.64(8)
O20 V6 O21 108.43(9)
O19 V6 O21 111.57(8)
O18 V6 O21 106.35(9)
O23 V7 O22 109.58(10)
O23 V7 O24 106.27(9)
O22 V7 O24 112.83(9)
O23 V7 O21 108.55(10)
O22 V7 O21 108.94(9)
O24 V7 O21 110.57(8)
O26 V8 O25 109.53(9)
O26 V8 O24 108.57(9)
O25 V8 O24 107.24(9)
O26 V8 O27 110.22(9)
O25 V8 O27 108.28(9)
O24 V8 O27 112.91(9)
O29 V9 O28 109.73(9)
O29 V9 O27 111.10(10)
O28 V9 O27 110.56(9)
O29 V9 O30 109.57(9)
O28 V9 O30 106.57(8)
O27 V9 O30 109.20(8)
O29 V9 V10 131.81(7)
O28 V9 V10 75.25(6)
O27 V9 V10 111.18(6)
O30 V9 V10 33.17(6)
O32 V10 O31 108.94(9)
O32 V10 O33 109.89(9)
O31 V10 O33 109.94(8)
O32 V10 O30 108.14(9)
O31 V10 O30 110.15(8)
O33 V10 O30 109.75(8)
O32 V10 V9 139.60(7)
O31 V10 V9 84.04(6)
O33 V10 V9 100.32(6)
O30 V10 V9 34.05(6)
Co1 O1 H1A 110(3)
Co1 O1 H1B 110(2)
H1A O1 H1B 102(4)
C1 O2 Co2 129.16(16)
C1 O3 Co3 125.21(16)
V1 O4 Co3 127.35(10)
V1 O4 Co2 135.21(10)
Co3 O4 Co2 92.66(7)
V1 O6 V2 126.50(10)
V2 O7 Co2 126.17(10)
V3 O9 V2 119.71(10)
V3 O10 Co1 133.62(9)
V3 O10 Co2 120.10(9)
Co1 O10 Co2 99.98(7)
V3 O12 V4 125.00(10)
V4 O13 Co2 138.90(10)
V5 O15 V4 118.99(10)
V5 O16 Co1 137.34(11)
V6 O18 V5 128.37(11)
V6 O19 Co2 125.64(9)
V6 O19 Co1 115.73(8)
Co2 O19 Co1 97.86(7)
V6 O19 Co3 124.26(9)
Co2 O19 Co3 87.36(6)
Co1 O19 Co3 99.29(7)
V6 O21 V7 126.00(10)
V7 O22 Co1 137.08(11)
V8 O24 V7 122.17(10)
V8 O25 Co3 136.95(10)
V9 O27 V8 126.81(10)
V9 O28 Co3 126.17(10)
V10 O30 V9 112.77(9)
V10 O31 Co1 133.31(9)
V10 O31 Co3 119.28(9)
Co1 O31 Co3 101.00(7)
V10 O33 V1 128.67(10)
O3 C1 O2 126.1(2)
O3 C1 C2 117.4(2)
O2 C1 C2 116.5(2)
C1 C2 H2A 109.5
C1 C2 H2B 109.5
H2A C2 H2B 109.5
C1 C2 H2C 109.5
H2A C2 H2C 109.5
H2B C2 H2C 109.5
C7 N1 C3 106.3(2)
C7 N1 C9 111.0(2)
C3 N1 C9 111.3(2)
C7 N1 C5 110.7(2)
C3 N1 C5 110.9(2)
C9 N1 C5 106.7(2)
N1 C3 C4 114.7(3)
N1 C3 H3A 108.6
C4 C3 H3A 108.6
N1 C3 H3B 108.6
C4 C3 H3B 108.6
H3A C3 H3B 107.6
C3 C4 H4A 109.5
C3 C4 H4B 109.5
H4A C4 H4B 109.5
C3 C4 H4C 109.5
H4A C4 H4C 109.5
H4B C4 H4C 109.5
C6 C5 N1 115.0(3)
C6 C5 H5A 108.5
N1 C5 H5A 108.5
C6 C5 H5B 108.5
N1 C5 H5B 108.5
H5A C5 H5B 107.5
C5 C6 H6A 109.5
C5 C6 H6B 109.5
H6A C6 H6B 109.5
C5 C6 H6C 109.5
H6A C6 H6C 109.5
H6B C6 H6C 109.5
C8 C7 N1 114.9(2)
C8 C7 H7A 108.5
N1 C7 H7A 108.5
C8 C7 H7B 108.5
N1 C7 H7B 108.5
H7A C7 H7B 107.5
C7 C8 H8A 109.5
C7 C8 H8B 109.5
H8A C8 H8B 109.5
C7 C8 H8C 109.5
H8A C8 H8C 109.5
H8B C8 H8C 109.5
C10 C9 N1 114.3(2)
C10 C9 H9A 108.7
N1 C9 H9A 108.7
C10 C9 H9B 108.7
N1 C9 H9B 108.7
H9A C9 H9B 107.6
C9 C10 H10A 109.5
C9 C10 H10B 109.5
H10A C10 H10B 109.5
C9 C10 H10C 109.5
H10A C10 H10C 109.5
H10B C10 H10C 109.5
C13 N2 C15 111.2(3)
C13 N2 C11 111.4(2)
C15 N2 C11 106.4(2)
C13 N2 C17 106.4(2)
C15 N2 C17 110.8(3)
C11 N2 C17 110.6(2)
C12 C11 N2 114.6(2)
C12 C11 H11A 108.6
N2 C11 H11A 108.6
C12 C11 H11B 108.6
N2 C11 H11B 108.6
H11A C11 H11B 107.6
C11 C12 H12A 109.5
C11 C12 H12B 109.5
H12A C12 H12B 109.5
C11 C12 H12C 109.5
H12A C12 H12C 109.5
H12B C12 H12C 109.5
N2 C13 C14 115.0(3)
N2 C13 H13A 108.5
C14 C13 H13A 108.5
N2 C13 H13B 108.5
C14 C13 H13B 108.5
H13A C13 H13B 107.5
C13 C14 H14A 109.5
C13 C14 H14B 109.5
H14A C14 H14B 109.5
C13 C14 H14C 109.5
H14A C14 H14C 109.5
H14B C14 H14C 109.5
N2 C15 C16 114.6(3)
N2 C15 H15A 108.6
C16 C15 H15A 108.6
N2 C15 H15B 108.6
C16 C15 H15B 108.6
H15A C15 H15B 107.6
C15 C16 H16A 109.5
C15 C16 H16B 109.5
H16A C16 H16B 109.5
C15 C16 H16C 109.5
H16A C16 H16C 109.5
H16B C16 H16C 109.5
C18 C17 N2 114.1(3)
C18 C17 H17A 108.7
N2 C17 H17A 108.7
C18 C17 H17B 108.7
N2 C17 H17B 108.7
H17A C17 H17B 107.6
C17 C18 H18A 109.5
C17 C18 H18B 109.5
H18A C18 H18B 109.5
C17 C18 H18C 109.5
H18A C18 H18C 109.5
H18B C18 H18C 109.5
C25 N3 C23 111.6(2)
C25 N3 C21 109.1(2)
C23 N3 C21 107.9(2)
C25 N3 C19 110.7(2)
C23 N3 C19 107.1(2)
C21 N3 C19 110.4(2)
C20 C19 N3 115.8(3)
C20 C19 H19A 108.3
N3 C19 H19A 108.3
C20 C19 H19B 108.3
N3 C19 H19B 108.3
H19A C19 H19B 107.4
C19 C20 H20A 109.5
C19 C20 H20B 109.5
H20A C20 H20B 109.5
C19 C20 H20C 109.5
H20A C20 H20C 109.5
H20B C20 H20C 109.5
C22 C21 N3 115.0(3)
C22 C21 H21A 108.5
N3 C21 H21A 108.5
C22 C21 H21B 108.5
N3 C21 H21B 108.5
H21A C21 H21B 107.5
C21 C22 H22A 109.5
C21 C22 H22B 109.5
H22A C22 H22B 109.5
C21 C22 H22C 109.5
H22A C22 H22C 109.5
H22B C22 H22C 109.5
N3 C23 C24 114.0(3)
N3 C23 H23A 108.8
C24 C23 H23A 108.8
N3 C23 H23B 108.8
C24 C23 H23B 108.8
H23A C23 H23B 107.6
C23 C24 H24A 109.5
C23 C24 H24B 109.5
H24A C24 H24B 109.5
C23 C24 H24C 109.5
H24A C24 H24C 109.5
H24B C24 H24C 109.5
C26 C25 N3 116.0(3)
C26 C25 H25A 108.3
N3 C25 H25A 108.3
C26 C25 H25B 108.3
N3 C25 H25B 108.3
H25A C25 H25B 107.4
C25 C26 H26A 109.5
C25 C26 H26B 109.5
H26A C26 H26B 109.5
C25 C26 H26C 109.5
H26A C26 H26C 109.5
H26B C26 H26C 109.5
C27 N4 C29 111.1(2)
C27 N4 C33 111.3(2)
C29 N4 C33 105.9(2)
C27 N4 C31 105.34(19)
C29 N4 C31 111.9(2)
C33 N4 C31 111.4(2)
N4 C27 C28 115.4(2)
N4 C27 H27A 108.4
C28 C27 H27A 108.4
N4 C27 H27B 108.4
C28 C27 H27B 108.4
H27A C27 H27B 107.5
C27 C28 H28A 109.5
C27 C28 H28B 109.5
H28A C28 H28B 109.5
C27 C28 H28C 109.5
H28A C28 H28C 109.5
H28B C28 H28C 109.5
C30 C29 N4 115.2(2)
C30 C29 H29A 108.5
N4 C29 H29A 108.5
C30 C29 H29B 108.5
N4 C29 H29B 108.5
H29A C29 H29B 107.5
C29 C30 H30A 109.5
C29 C30 H30B 109.5
H30A C30 H30B 109.5
C29 C30 H30C 109.5
H30A C30 H30C 109.5
H30B C30 H30C 109.5
C32 C31 N4 115.1(2)
C32 C31 H31A 108.5
N4 C31 H31A 108.5
C32 C31 H31B 108.5
N4 C31 H31B 108.5
H31A C31 H31B 107.5
C31 C32 H32A 109.5
C31 C32 H32B 109.5
H32A C32 H32B 109.5
C31 C32 H32C 109.5
H32A C32 H32C 109.5
H32B C32 H32C 109.5
C34 C33 N4 114.9(2)
C34 C33 H33A 108.6
N4 C33 H33A 108.6
C34 C33 H33B 108.6
N4 C33 H33B 108.6
H33A C33 H33B 107.5
C33 C34 H34A 109.5
C33 C34 H34B 109.5
H34A C34 H34B 109.5
C33 C34 H34C 109.5
H34A C34 H34C 109.5
H34B C34 H34C 109.5
C39 N5 C35 106.38(19)
C39 N5 C37 111.3(2)
C35 N5 C37 111.3(2)
C39 N5 C41 111.1(2)
C35 N5 C41 111.2(2)
C37 N5 C41 105.62(19)
C36 C35 N5 115.2(2)
C36 C35 H35A 108.5
N5 C35 H35A 108.5
C36 C35 H35B 108.5
N5 C35 H35B 108.5
H35A C35 H35B 107.5
C35 C36 H36A 109.5
C35 C36 H36B 109.5
H36A C36 H36B 109.5
C35 C36 H36C 109.5
H36A C36 H36C 109.5
H36B C36 H36C 109.5
C38 C37 N5 114.8(2)
C38 C37 H37A 108.6
N5 C37 H37A 108.6
C38 C37 H37B 108.6
N5 C37 H37B 108.6
H37A C37 H37B 107.5
C37 C38 H38A 109.5
C37 C38 H38B 109.5
H38A C38 H38B 109.5
C37 C38 H38C 109.5
H38A C38 H38C 109.5
H38B C38 H38C 109.5
C40 C39 N5 114.9(2)
C40 C39 H39A 108.5
N5 C39 H39A 108.5
C40 C39 H39B 108.5
N5 C39 H39B 108.5
H39A C39 H39B 107.5
C39 C40 H40A 109.5
C39 C40 H40B 109.5
H40A C40 H40B 109.5
C39 C40 H40C 109.5
H40A C40 H40C 109.5
H40B C40 H40C 109.5
C42 C41 N5 115.6(2)
C42 C41 H41A 108.4
N5 C41 H41A 108.4
C42 C41 H41B 108.4
N5 C41 H41B 108.4
H41A C41 H41B 107.4
C41 C42 H42A 109.5
C41 C42 H42B 109.5
H42A C42 H42B 109.5
C41 C42 H42C 109.5
H42A C42 H42C 109.5
H42B C42 H42C 109.5
N6 C43 C44 178.2(4)
C43 C44 H44A 109.5
C43 C44 H44B 109.5
H44A C44 H44B 109.5
C43 C44 H44C 109.5
H44A C44 H44C 109.5
H44B C44 H44C 109.5
N7 C45 C46 179.1(4)
C45 C46 H46A 109.5
C45 C46 H46B 109.5
H46A C46 H46B 109.5
C45 C46 H46C 109.5
H46A C46 H46C 109.5
H46B C46 H46C 109.5
N8 C47 C48 179.5(4)
C47 C48 H48A 109.5
C47 C48 H48B 109.5
H48A C48 H48B 109.5
C47 C48 H48C 109.5
H48A C48 H48C 109.5
H48B C48 H48C 109.5

loop_
_geom_bond_atom_site_label_1
_geom_bond_atom_site_label_2
_geom_bond_distance
Co1 O16 2.0492(18)
Co1 O22 2.0553(18)
Co1 O31 2.0868(17)
Co1 O1 2.1199(19)
Co1 O10 2.1294(17)
Co1 O19 2.1746(17)
Co2 O2 2.0272(17)
Co2 O13 2.0390(18)
Co2 O7 2.0698(18)
Co2 O4 2.0947(18)
Co2 O10 2.1445(17)
Co2 O19 2.1673(17)
Co3 O25 2.0003(18)
Co3 O3 2.0490(17)
Co3 O4 2.0574(17)
Co3 O28 2.0933(18)
Co3 O19 2.1815(17)
Co3 O31 2.2139(17)
V1 O5 1.6147(18)
V1 O4 1.6972(18)
V1 O6 1.7887(18)
V1 O33 1.8077(18)
V2 O8 1.6195(19)
V2 O7 1.6688(19)
V2 O6 1.8146(18)
V2 O9 1.8267(18)
V3 O11 1.6264(18)
V3 O10 1.7028(18)
V3 O12 1.7894(18)
V3 O9 1.7902(18)
V4 O14 1.6259(19)
V4 O13 1.6662(18)
V4 O15 1.8112(19)
V4 O12 1.8178(18)
V4 V5 3.1199(6)
V5 O17 1.6287(19)
V5 O16 1.6649(19)
V5 O15 1.8100(19)
V5 O18 1.8166(19)
V6 O20 1.6060(19)
V6 O19 1.7500(17)
V6 O18 1.7689(18)
V6 O21 1.7793(19)
V7 O23 1.6246(19)
V7 O22 1.6678(19)
V7 O24 1.8136(18)
V7 O21 1.8180(19)
V8 O26 1.6273(18)
V8 O25 1.6638(18)
V8 O24 1.8001(18)
V8 O27 1.8072(19)
V9 O29 1.6254(19)
V9 O28 1.6685(18)
V9 O27 1.7974(19)
V9 O30 1.8337(18)
V9 V10 3.0193(6)
V10 O32 1.6328(18)
V10 O31 1.6980(17)
V10 O33 1.7898(18)
V10 O30 1.7918(18)
O1 H1A 0.79(4)
O1 H1B 0.81(4)
O2 C1 1.265(3)
O3 C1 1.264(3)
C1 C2 1.514(3)
C2 H2A 0.9800
C2 H2B 0.9800
C2 H2C 0.9800
N1 C7 1.514(3)
N1 C3 1.518(4)
N1 C9 1.520(4)
N1 C5 1.520(4)
C3 C4 1.518(5)
C3 H3A 0.9900
C3 H3B 0.9900
C4 H4A 0.9800
C4 H4B 0.9800
C4 H4C 0.9800
C5 C6 1.515(6)
C5 H5A 0.9900
C5 H5B 0.9900
C6 H6A 0.9800
C6 H6B 0.9800
C6 H6C 0.9800
C7 C8 1.511(5)
C7 H7A 0.9900
C7 H7B 0.9900
C8 H8A 0.9800
C8 H8B 0.9800
C8 H8C 0.9800
C9 C10 1.512(5)
C9 H9A 0.9900
C9 H9B 0.9900
C10 H10A 0.9800
C10 H10B 0.9800
C10 H10C 0.9800
N2 C13 1.508(4)
N2 C15 1.509(4)
N2 C11 1.520(4)
N2 C17 1.529(4)
C11 C12 1.517(5)
C11 H11A 0.9900
C11 H11B 0.9900
C12 H12A 0.9800
C12 H12B 0.9800
C12 H12C 0.9800
C13 C14 1.519(4)
C13 H13A 0.9900
C13 H13B 0.9900
C14 H14A 0.9800
C14 H14B 0.9800
C14 H14C 0.9800
C15 C16 1.532(5)
C15 H15A 0.9900
C15 H15B 0.9900
C16 H16A 0.9800
C16 H16B 0.9800
C16 H16C 0.9800
C17 C18 1.508(5)
C17 H17A 0.9900
C17 H17B 0.9900
C18 H18A 0.9800
C18 H18B 0.9800
C18 H18C 0.9800
N3 C25 1.492(4)
N3 C23 1.516(4)
N3 C21 1.531(4)
N3 C19 1.531(3)
C19 C20 1.479(5)
C19 H19A 0.9900
C19 H19B 0.9900
C20 H20A 0.9800
C20 H20B 0.9800
C20 H20C 0.9800
C21 C22 1.526(5)
C21 H21A 0.9900
C21 H21B 0.9900
C22 H22A 0.9800
C22 H22B 0.9800
C22 H22C 0.9800
C23 C24 1.521(5)
C23 H23A 0.9900
C23 H23B 0.9900
C24 H24A 0.9800
C24 H24B 0.9800
C24 H24C 0.9800
C25 C26 1.489(5)
C25 H25A 0.9900
C25 H25B 0.9900
C26 H26A 0.9800
C26 H26B 0.9800
C26 H26C 0.9800
N4 C27 1.515(3)
N4 C29 1.518(3)
N4 C33 1.522(3)
N4 C31 1.526(3)
C27 C28 1.518(4)
C27 H27A 0.9900
C27 H27B 0.9900
C28 H28A 0.9800
C28 H28B 0.9800
C28 H28C 0.9800
C29 C30 1.493(5)
C29 H29A 0.9900
C29 H29B 0.9900
C30 H30A 0.9800
C30 H30B 0.9800
C30 H30C 0.9800
C31 C32 1.516(4)
C31 H31A 0.9900
C31 H31B 0.9900
C32 H32A 0.9800
C32 H32B 0.9800
C32 H32C 0.9800
C33 C34 1.517(4)
C33 H33A 0.9900
C33 H33B 0.9900
C34 H34A 0.9800
C34 H34B 0.9800
C34 H34C 0.9800
N5 C39 1.519(3)
N5 C35 1.520(3)
N5 C37 1.522(3)
N5 C41 1.523(3)
C35 C36 1.509(4)
C35 H35A 0.9900
C35 H35B 0.9900
C36 H36A 0.9800
C36 H36B 0.9800
C36 H36C 0.9800
C37 C38 1.513(4)
C37 H37A 0.9900
C37 H37B 0.9900
C38 H38A 0.9800
C38 H38B 0.9800
C38 H38C 0.9800
C39 C40 1.509(4)
C39 H39A 0.9900
C39 H39B 0.9900
C40 H40A 0.9800
C40 H40B 0.9800
C40 H40C 0.9800
C41 C42 1.509(4)
C41 H41A 0.9900
C41 H41B 0.9900
C42 H42A 0.9800
C42 H42B 0.9800
C42 H42C 0.9800
N6 C43 1.139(5)
C43 C44 1.448(4)
C44 H44A 0.9800
C44 H44B 0.9800
C44 H44C 0.9800
N7 C45 1.141(5)
C45 C46 1.452(5)
C46 H46A 0.9800
C46 H46B 0.9800
C46 H46C 0.9800
N8 C47 1.143(5)
C47 C48 1.451(5)
C48 H48A 0.9800
C48 H48B 0.9800
C48 H48C 0.9800

loop_
_geom_torsion_atom_site_label_1
_geom_torsion_atom_site_label_2
_geom_torsion_atom_site_label_3
_geom_torsion_atom_site_label_4
_geom_torsion
O5 V1 O4 Co3 -76.11(13)
O6 V1 O4 Co3 165.66(11)
O33 V1 O4 Co3 44.72(13)
O5 V1 O4 Co2 135.49(13)
O6 V1 O4 Co2 17.26(16)
O33 V1 O4 Co2 -103.68(14)
O5 V1 O6 V2 -129.63(13)
O4 V1 O6 V2 -9.20(16)
O33 V1 O6 V2 109.76(13)
O8 V2 O6 V1 146.89(13)
O7 V2 O6 V1 27.36(15)
O9 V2 O6 V1 -90.29(14)
O8 V2 O7 Co2 -179.34(11)
O6 V2 O7 Co2 -58.41(14)
O9 V2 O7 Co2 59.37(14)
O11 V3 O9 V2 -150.98(11)
O10 V3 O9 V2 -31.91(14)
O12 V3 O9 V2 89.06(12)
O8 V2 O9 V3 -142.58(12)
O7 V2 O9 V3 -22.77(14)
O6 V2 O9 V3 94.68(12)
O11 V3 O10 Co1 -33.58(16)
O12 V3 O10 Co1 85.92(14)
O9 V3 O10 Co1 -152.79(12)
O11 V3 O10 Co2 -179.57(10)
O12 V3 O10 Co2 -60.07(12)
O9 V3 O10 Co2 61.22(12)
O11 V3 O12 V4 133.01(12)
O10 V3 O12 V4 14.18(15)
O9 V3 O12 V4 -107.55(13)
O14 V4 O12 V3 138.49(12)
O13 V4 O12 V3 18.25(15)
O15 V4 O12 V3 -101.77(13)
V5 V4 O12 V3 -70.20(12)
O14 V4 O13 Co2 -131.21(15)
O15 V4 O13 Co2 109.20(16)
O12 V4 O13 Co2 -10.89(18)
V5 V4 O13 Co2 92.78(15)
O17 V5 O15 V4 -172.82(11)
O16 V5 O15 V4 -51.37(13)
O18 V5 O15 V4 66.67(13)
O14 V4 O15 V5 -153.86(11)
O13 V4 O15 V5 -33.64(14)
O12 V4 O15 V5 85.70(12)
O17 V5 O16 Co1 -134.37(15)
O15 V5 O16 Co1 104.69(16)
O18 V5 O16 Co1 -13.73(18)
V4 V5 O16 Co1 81.32(15)
O20 V6 O18 V5 158.33(13)
O19 V6 O18 V5 35.85(16)
O21 V6 O18 V5 -85.48(14)
O17 V5 O18 V6 120.41(14)
O16 V5 O18 V6 -0.16(17)
O15 V5 O18 V6 -119.68(14)
V4 V5 O18 V6 -91.78(13)
O20 V6 O19 Co2 -56.36(13)
O18 V6 O19 Co2 63.93(12)
O21 V6 O19 Co2 -177.88(10)
O20 V6 O19 Co1 -178.53(9)
O18 V6 O19 Co1 -58.24(11)
O21 V6 O19 Co1 59.95(11)
O20 V6 O19 Co3 58.45(13)
O18 V6 O19 Co3 178.74(10)
O21 V6 O19 Co3 -63.07(12)
O20 V6 O21 V7 -151.77(12)
O19 V6 O21 V7 -28.39(15)
O18 V6 O21 V7 92.35(13)
O23 V7 O21 V6 -129.18(13)
O22 V7 O21 V6 -9.91(15)
O24 V7 O21 V6 114.62(13)
O23 V7 O22 Co1 138.17(15)
O24 V7 O22 Co1 -103.65(16)
O21 V7 O22 Co1 19.55(18)
O26 V8 O24 V7 123.61(12)
O25 V8 O24 V7 5.35(14)
O27 V8 O24 V7 -113.85(12)
O23 V7 O24 V8 -166.34(12)
O22 V7 O24 V8 73.55(14)
O21 V7 O24 V8 -48.73(14)
O26 V8 O25 Co3 143.14(14)
O24 V8 O25 Co3 -99.21(15)
O27 V8 O25 Co3 22.92(17)
O29 V9 O27 V8 128.38(13)
O28 V9 O27 V8 6.30(16)
O30 V9 O27 V8 -110.65(13)
V10 V9 O27 V8 -75.29(13)
O26 V8 O27 V9 -114.63(13)
O25 V8 O27 V9 5.16(15)
O24 V8 O27 V9 123.75(12)
O29 V9 O28 Co3 -167.36(11)
O27 V9 O28 Co3 -44.47(14)
O30 V9 O28 Co3 74.09(13)
V10 V9 O28 Co3 63.01(10)
O32 V10 O30 V9 -161.17(10)
O31 V10 O30 V9 -42.22(12)
O33 V10 O30 V9 78.97(11)
O29 V9 O30 V10 -138.52(11)
O28 V9 O30 V10 -19.87(12)
O27 V9 O30 V10 99.58(11)
O32 V10 O31 Co1 -23.90(15)
O33 V10 O31 Co1 96.57(13)
O30 V10 O31 Co1 -142.36(12)
V9 V10 O31 Co1 -164.59(12)
O32 V10 O31 Co3 -169.89(9)
O33 V10 O31 Co3 -49.42(12)
O30 V10 O31 Co3 71.65(11)
V9 V10 O31 Co3 49.42(8)
O32 V10 O33 V1 132.10(13)
O31 V10 O33 V1 12.20(16)
O30 V10 O33 V1 -109.11(13)
V9 V10 O33 V1 -75.15(13)
O5 V1 O33 V10 114.55(14)
O4 V1 O33 V10 -6.41(15)
O6 V1 O33 V10 -126.87(13)
Co3 O3 C1 O2 -11.5(4)
Co3 O3 C1 C2 169.38(17)
Co2 O2 C1 O3 5.9(4)
Co2 O2 C1 C2 -174.99(17)
C7 N1 C3 C4 -176.3(3)
C9 N1 C3 C4 -55.3(3)
C5 N1 C3 C4 63.3(3)
C7 N1 C5 C6 -59.7(4)
C3 N1 C5 C6 58.1(4)
C9 N1 C5 C6 179.5(3)
C3 N1 C7 C8 180.0(3)
C9 N1 C7 C8 58.8(3)
C5 N1 C7 C8 -59.5(4)
C7 N1 C9 C10 60.4(3)
C3 N1 C9 C10 -57.8(3)
C5 N1 C9 C10 -178.9(2)
C13 N2 C11 C12 -59.0(3)
C15 N2 C11 C12 179.5(3)
C17 N2 C11 C12 59.1(3)
C15 N2 C13 C14 59.5(3)
C11 N2 C13 C14 -59.1(3)
C17 N2 C13 C14 -179.7(3)
C13 N2 C15 C16 58.4(5)
C11 N2 C15 C16 -180.0(4)
C17 N2 C15 C16 -59.7(5)
C13 N2 C17 C18 -179.5(3)
C15 N2 C17 C18 -58.5(4)
C11 N2 C17 C18 59.3(4)
C25 N3 C19 C20 74.7(3)
C23 N3 C19 C20 -163.4(3)
C21 N3 C19 C20 -46.2(4)
C25 N3 C21 C22 178.3(3)
C23 N3 C21 C22 56.8(3)
C19 N3 C21 C22 -59.9(4)
C25 N3 C23 C24 -60.4(4)
C21 N3 C23 C24 59.4(3)
C19 N3 C23 C24 178.3(3)
C23 N3 C25 C26 -44.5(4)
C21 N3 C25 C26 -163.7(3)
C19 N3 C25 C26 74.6(3)
C29 N4 C27 C28 57.4(3)
C33 N4 C27 C28 -60.4(3)
C31 N4 C27 C28 178.8(2)
C27 N4 C29 C30 56.4(3)
C33 N4 C29 C30 177.4(3)
C31 N4 C29 C30 -61.0(3)
C27 N4 C31 C32 180.0(2)
C29 N4 C31 C32 -59.2(3)
C33 N4 C31 C32 59.2(3)
C27 N4 C33 C34 -57.5(3)
C29 N4 C33 C34 -178.4(2)
C31 N4 C33 C34 59.7(3)
C39 N5 C35 C36 173.6(3)
C37 N5 C35 C36 52.2(3)
C41 N5 C35 C36 -65.3(3)
C39 N5 C37 C38 -60.3(3)
C35 N5 C37 C38 58.2(3)
C41 N5 C37 C38 179.0(2)
C35 N5 C39 C40 177.3(3)
C37 N5 C39 C40 -61.2(3)
C41 N5 C39 C40 56.2(3)
C39 N5 C41 C42 56.0(3)
C35 N5 C41 C42 -62.3(3)
C37 N5 C41 C42 176.8(2)
